data_4319387
loop_
_publ_author_name
'Long Pan'
'Thomas Frydel'
'Michelle B. Sander'
'Xiaoying Huang'
'Jing Li'

_publ_contact_author
;
Li, Jing
Department of Chemistry,
Rutgers University,
Camden, NJ 08102, USA
;
_publ_contact_author_email jingli@crab.rutgers.edu
_publ_contact_author_fax +1(856)225-6506
_publ_contact_author_phone +1(856)225-6160
_publ_section_title
;
 The Effect of pH on the Dimensionality of Coordination Polymers
;
_journal_name_full 'Inorganic Chemistry'
_journal_page_first 1271
_journal_page_last 1283
_journal_paper_doi 10.1021/ic001012o
_journal_volume 40
_journal_year 2001
_chemical_formula_moiety '[Ba(H2pdc)2(H2O)4].2H2O'
_chemical_formula_sum 'C10 H18 Ba N4 O14'
_chemical_formula_weight 555.62
_chemical_name_systematic
; 
 ? 
;
_space_group_IT_number 15
_symmetry_cell_setting monoclinic
_symmetry_space_group_name_Hall '-C 2yc'
_symmetry_space_group_name_H-M 'C 1 2/c 1'
_atom_sites_solution_hydrogens difmap
_atom_sites_solution_primary direct
_atom_sites_solution_secondary difmap
_audit_creation_method SHELXL-97
_cell_angle_alpha 90.00
_cell_angle_beta 123.56(3)
_cell_angle_gamma 90.00
_cell_formula_units_Z 4
_cell_length_a 20.493(4)
_cell_length_b 6.7080(10)
_cell_length_c 15.939(3)
_cell_measurement_reflns_used 20
_cell_measurement_temperature 293(2)
_cell_measurement_theta_max 13.53
_cell_measurement_theta_min 9.22
_cell_volume 1825.8(8)
_computing_cell_refinement CAD4/PC
_computing_data_collection CAD4/PC
_computing_data_reduction XCAD4/PC
_computing_molecular_graphics 'SCHAKAL 92'
_computing_publication_material 'WORD7.0 Windows'
_computing_structure_refinement 'SHELXL-97 (Sheldrick, 1997)'
_computing_structure_solution 'SHELXS-97 (Sheldrick, 1990)'
_diffrn_ambient_temperature 293(2)
_diffrn_measured_fraction_theta_full 0.457
_diffrn_measured_fraction_theta_max 0.457
_diffrn_measurement_device_type 'Enraf-Nonius CAD4'
_diffrn_measurement_method \w
_diffrn_radiation_monochromator graphite
_diffrn_radiation_source 'fine-focus sealed tube'
_diffrn_radiation_type MoK\a
_diffrn_radiation_wavelength 0.71073
_diffrn_reflns_av_R_equivalents 0.0519
_diffrn_reflns_av_sigmaI/netI 0.0965
_diffrn_reflns_limit_h_max 25
_diffrn_reflns_limit_h_min -20
_diffrn_reflns_limit_k_max 8
_diffrn_reflns_limit_k_min 0
_diffrn_reflns_limit_l_max 0
_diffrn_reflns_limit_l_min -19
_diffrn_reflns_number 1862
_diffrn_reflns_theta_full 25.97
_diffrn_reflns_theta_max 25.97
_diffrn_reflns_theta_min 2.39
_diffrn_standards_decay_% +-2.5
_diffrn_standards_interval_count 100
_diffrn_standards_interval_time 250
_diffrn_standards_number 3
_exptl_absorpt_coefficient_mu 2.259
_exptl_absorpt_correction_T_max 1.000
_exptl_absorpt_correction_T_min 0.868
_exptl_absorpt_correction_type 'empirical psi scans'
_exptl_crystal_colour colorless
_exptl_crystal_density_diffrn 2.021
_exptl_crystal_density_method 'not measured'
_exptl_crystal_description prismatic
_exptl_crystal_F_000 1096
_exptl_crystal_size_max 0.18
_exptl_crystal_size_mid 0.06
_exptl_crystal_size_min 0.015
_refine_diff_density_max 1.265
_refine_diff_density_min -0.819
_refine_diff_density_rms 0.186
_refine_ls_extinction_coef 0.00230(17)
_refine_ls_extinction_expression Fc^*^=kFc[1+0.001xFc^2^\l^3^/sin(2\q)]^-1/4^
_refine_ls_extinction_method SHELXL
_refine_ls_goodness_of_fit_ref 1.212
_refine_ls_hydrogen_treatment mixed
_refine_ls_matrix_type full
_refine_ls_number_parameters 133
_refine_ls_number_reflns 1485
_refine_ls_number_restraints 0
_refine_ls_restrained_S_all 1.212
_refine_ls_R_factor_all 0.0792
_refine_ls_R_factor_gt 0.0559
_refine_ls_shift/su_max 0.000
_refine_ls_shift/su_mean 0.000
_refine_ls_structure_factor_coef Fsqd
_refine_ls_weighting_details 'w=1/[\s^2^(Fo^2^)+(0.0000P)^2^+0.0000P] where P=(Fo^2^+2Fc^2^)/3'
_refine_ls_weighting_scheme calc
_refine_ls_wR_factor_gt 0.0819
_refine_ls_wR_factor_ref 0.0864
_reflns_number_gt 1485
_reflns_number_total 1790
_reflns_threshold_expression >2sigma(I)
_cod_data_source_file ic0010120_6.cif
_cod_data_source_block Compound(6)tf1-5b
_cod_depositor_comments
;
The following automatic conversions were performed:

'_refine_ls_weighting_scheme' value 'calc
w=1/[\s^2^(Fo^2^)+(0.0000P)^2^+0.0000P] where P=(Fo^2^+2Fc^2^)/3' was
changed to 'calc'. New tag '_refine_ls_weighting_details' was
created. The value of the new tag was set to
'w=1/[\s^2^(Fo^2^)+(0.0000P)^2^+0.0000P] where P=(Fo^2^+2Fc^2^)/3'.

Automatic conversion script
Id: cif_fix_values 3143 2015-03-26 13:38:13Z robertas 
;
_cod_original_cell_volume 1825.8(6)
_cod_database_code 4319387

loop_
_symmetry_equiv_pos_as_xyz
'x, y, z'
'-x, y, -z+1/2'
'x+1/2, y+1/2, z'
'-x+1/2, y+1/2, -z+1/2'
'-x, -y, -z'
'x, -y, z-1/2'
'-x+1/2, -y+1/2, -z'
'x+1/2, -y+1/2, z-1/2'

loop_
_atom_site_label
_atom_site_type_symbol
_atom_site_fract_x
_atom_site_fract_y
_atom_site_fract_z
_atom_site_U_iso_or_equiv
_atom_site_adp_type
_atom_site_occupancy
_atom_site_calc_flag
_atom_site_refinement_flags
_atom_site_disorder_assembly
_atom_site_disorder_group
Ba Ba 0.5000 0.71598(11) 0.7500 0.0219(2) Uani 1 d S . .
O1 O 0.4556(2) 0.7116(10) 0.8909(3) 0.0388(16) Uani 1 d . . .
O2 O 0.3714(3) 0.6890(10) 0.9377(3) 0.0388(16) Uani 1 d . . .
O3 O 0.1128(3) 0.6609(9) 0.4465(3) 0.0369(17) Uani 1 d . . .
O4 O 0.0775(2) 0.7011(10) 0.5561(3) 0.0375(15) Uani 1 d . . .
H1 H 0.0287 0.7434 0.5095 0.045 Uiso 1 d R . .
O5 O 0.4563(3) 0.3618(9) 0.6397(4) 0.0483(17) Uani 1 d . . .
H2 H 0.5027 0.2631 0.7080 0.058 Uiso 1 d R . .
H3 H 0.4407 0.3676 0.5742 0.058 Uiso 1 d R . .
O6 O 0.4119(3) 1.0693(9) 0.7408(4) 0.0466(17) Uani 1 d . . .
H4 H 0.4464 1.0999 0.8102 0.056 Uiso 1 d R . .
H5 H 0.4153 1.2163 0.7188 0.056 Uiso 1 d R . .
O7 O 0.2561(3) 1.0893(9) 0.5619(4) 0.0359(15) Uani 1 d . . .
H6 H 0.2672 1.2167 0.5540 0.043 Uiso 1 d R . .
H7 H 0.2833 1.0894 0.6297 0.043 Uiso 1 d R . .
N1 N 0.3389(3) 0.6160(10) 0.6978(4) 0.0240(15) Uani 1 d . . .
N2 N 0.2678(3) 0.6119(10) 0.6082(4) 0.0245(15) Uani 1 d . . .
H8 H 0.2516 0.4968 0.5423 0.029 Uiso 1 d R . .
C1 C 0.3875(4) 0.6890(13) 0.8744(5) 0.0274(19) Uani 1 d . . .
C2 C 0.3229(4) 0.6658(11) 0.7657(5) 0.0229(18) Uani 1 d . . .
C3 C 0.2426(4) 0.6896(12) 0.7213(5) 0.0233(18) Uani 1 d . . .
H9 H 0.2167 0.7547 0.7487 0.028 Uiso 1 d R . .
C4 C 0.2085(4) 0.6562(12) 0.6206(5) 0.0229(18) Uani 1 d . . .
C5 C 0.1287(4) 0.6724(12) 0.5332(5) 0.0254(19) Uani 1 d . . .

loop_
_atom_site_aniso_label
_atom_site_aniso_U_11
_atom_site_aniso_U_22
_atom_site_aniso_U_33
_atom_site_aniso_U_23
_atom_site_aniso_U_13
_atom_site_aniso_U_12
Ba 0.0155(3) 0.0319(4) 0.0169(3) 0.000 0.0081(3) 0.000
O1 0.013(2) 0.084(5) 0.017(2) -0.008(3) 0.007(2) -0.006(3)
O2 0.025(3) 0.074(5) 0.016(3) 0.002(3) 0.010(2) -0.004(3)
O3 0.018(3) 0.071(5) 0.016(3) 0.006(3) 0.007(2) 0.005(3)
O4 0.013(2) 0.071(4) 0.024(3) 0.005(3) 0.008(2) 0.005(3)
O5 0.070(4) 0.044(4) 0.026(3) -0.003(3) 0.023(3) -0.003(4)
O6 0.040(4) 0.031(4) 0.066(4) 0.008(3) 0.028(3) 0.000(3)
O7 0.038(3) 0.045(4) 0.029(3) 0.000(3) 0.021(3) 0.004(3)
N1 0.013(3) 0.034(4) 0.022(3) -0.002(3) 0.008(3) -0.005(3)
N2 0.021(3) 0.031(4) 0.020(3) -0.008(3) 0.011(3) -0.002(3)
C1 0.018(4) 0.038(5) 0.019(4) 0.001(4) 0.006(3) 0.003(4)
C2 0.021(4) 0.027(5) 0.022(4) 0.001(3) 0.013(3) 0.000(3)
C3 0.017(3) 0.027(5) 0.027(4) 0.001(4) 0.013(3) -0.001(3)
C4 0.016(3) 0.034(5) 0.023(4) 0.009(3) 0.014(3) 0.006(3)
C5 0.016(4) 0.032(5) 0.026(4) 0.007(4) 0.010(3) 0.001(3)

loop_
_atom_type_symbol
_atom_type_description
_atom_type_scat_dispersion_real
_atom_type_scat_dispersion_imag
_atom_type_scat_source
C C 0.0033 0.0016 'International Tables Vol C Tables 4.2.6.8 and 6.1.1.4'
H H 0.0000 0.0000 'International Tables Vol C Tables 4.2.6.8 and 6.1.1.4'
N N 0.0061 0.0033 'International Tables Vol C Tables 4.2.6.8 and 6.1.1.4'
O O 0.0106 0.0060 'International Tables Vol C Tables 4.2.6.8 and 6.1.1.4'
Ba Ba -0.3244 2.2819 'International Tables Vol C Tables 4.2.6.8 and 6.1.1.4'

loop_
_geom_angle_atom_site_label_1
_geom_angle_atom_site_label_2
_geom_angle_atom_site_label_3
_geom_angle
_geom_angle_site_symmetry_1
_geom_angle_site_symmetry_3
_geom_angle_publ_flag
O5 Ba O5 63.4(2) . 2_656 ?
O5 Ba O3 137.29(17) . 8_566 ?
O5 Ba O3 76.55(17) 2_656 8_566 ?
O5 Ba O3 76.55(17) . 7_566 ?
O5 Ba O3 137.29(18) 2_656 7_566 ?
O3 Ba O3 145.7(3) 8_566 7_566 ?
O5 Ba O1 110.84(17) . . ?
O5 Ba O1 68.07(18) 2_656 . ?
O3 Ba O1 63.08(13) 8_566 . ?
O3 Ba O1 117.31(13) 7_566 . ?
O5 Ba O1 68.07(18) . 2_656 ?
O5 Ba O1 110.84(17) 2_656 2_656 ?
O3 Ba O1 117.31(13) 8_566 2_656 ?
O3 Ba O1 63.08(13) 7_566 2_656 ?
O1 Ba O1 178.8(3) . 2_656 ?
O5 Ba O6 133.89(15) . 2_656 ?
O5 Ba O6 132.96(16) 2_656 2_656 ?
O3 Ba O6 66.49(16) 8_566 2_656 ?
O3 Ba O6 85.54(16) 7_566 2_656 ?
O1 Ba O6 115.14(17) . 2_656 ?
O1 Ba O6 65.92(17) 2_656 2_656 ?
O5 Ba O6 132.96(16) . . ?
O5 Ba O6 133.89(15) 2_656 . ?
O3 Ba O6 85.54(16) 8_566 . ?
O3 Ba O6 66.49(16) 7_566 . ?
O1 Ba O6 65.92(17) . . ?
O1 Ba O6 115.14(17) 2_656 . ?
O6 Ba O6 72.2(2) 2_656 . ?
O5 Ba N1 73.38(17) . . ?
O5 Ba N1 84.59(17) 2_656 . ?
O3 Ba N1 118.55(15) 8_566 . ?
O3 Ba N1 69.76(15) 7_566 . ?
O1 Ba N1 55.60(14) . . ?
O1 Ba N1 124.07(14) 2_656 . ?
O6 Ba N1 138.32(16) 2_656 . ?
O6 Ba N1 67.31(16) . . ?
O5 Ba N1 84.59(17) . 2_656 ?
O5 Ba N1 73.38(17) 2_656 2_656 ?
O3 Ba N1 69.76(15) 8_566 2_656 ?
O3 Ba N1 118.55(15) 7_566 2_656 ?
O1 Ba N1 124.07(14) . 2_656 ?
O1 Ba N1 55.60(14) 2_656 2_656 ?
O6 Ba N1 67.31(16) 2_656 2_656 ?
O6 Ba N1 138.32(16) . 2_656 ?
N1 Ba N1 154.2(3) . 2_656 ?
C1 O1 Ba 128.8(4) . . ?
C5 O3 Ba 141.1(5) . 7_566 ?
C5 O4 H1 121.0 . . ?
Ba O5 H2 94.8 . . ?
Ba O5 H3 118.3 . . ?
H2 O5 H3 132.6 . . ?
Ba O6 H4 94.3 . . ?
Ba O6 H5 128.0 . . ?
H4 O6 H5 92.4 . . ?
H6 O7 H7 97.4 . . ?
C2 N1 N2 104.7(5) . . ?
C2 N1 Ba 116.4(4) . . ?
N2 N1 Ba 132.1(4) . . ?
N1 N2 C4 111.4(6) . . ?
N1 N2 H8 123.3 . . ?
C4 N2 H8 115.6 . . ?
O2 C1 O1 126.3(6) . . ?
O2 C1 C2 118.9(6) . . ?
O1 C1 C2 114.7(6) . . ?
N1 C2 C3 111.6(6) . . ?
N1 C2 C1 120.4(6) . . ?
C3 C2 C1 128.1(6) . . ?
C4 C3 C2 105.6(6) . . ?
C4 C3 H9 123.9 . . ?
C2 C3 H9 128.0 . . ?
N2 C4 C3 106.8(6) . . ?
N2 C4 C5 119.8(6) . . ?
C3 C4 C5 133.3(6) . . ?
O3 C5 O4 124.6(6) . . ?
O3 C5 C4 122.0(6) . . ?
O4 C5 C4 113.4(6) . . ?

loop_
_geom_bond_atom_site_label_1
_geom_bond_atom_site_label_2
_geom_bond_distance
_geom_bond_site_symmetry_2
_geom_bond_publ_flag
Ba O5 2.792(6) . ?
Ba O5 2.792(6) 2_656 ?
Ba O3 2.798(5) 8_566 ?
Ba O3 2.798(5) 7_566 ?
Ba O1 2.851(4) . ?
Ba O1 2.851(4) 2_656 ?
Ba O6 2.934(6) 2_656 ?
Ba O6 2.934(6) . ?
Ba N1 3.000(5) . ?
Ba N1 3.000(5) 2_656 ?
O1 C1 1.278(8) . ?
O2 C1 1.224(8) . ?
O3 C5 1.234(8) . ?
O3 Ba 2.798(5) 7_566 ?
O4 C5 1.303(8) . ?
O4 H1 0.9008 . ?
O5 H2 1.1758 . ?
O5 H3 0.9096 . ?
O6 H4 0.9481 . ?
O6 H5 1.0617 . ?
O7 H6 0.9116 . ?
O7 H7 0.9016 . ?
N1 C2 1.337(8) . ?
N1 N2 1.365(7) . ?
N2 C4 1.365(8) . ?
N2 H8 1.1932 . ?
C1 C2 1.498(9) . ?
C2 C3 1.395(8) . ?
C3 C4 1.370(9) . ?
C3 H9 0.9592 . ?
C4 C5 1.452(9) . ?
